data_2234291
loop_
_publ_author_name
'Yusof, Mohd Sukeri Mohd'
'Embong, Nur Farhana'
'Arshad, Suhana'
'Razak, Ibrahim Abdul'

_publ_section_title
;
 1-(2-Bromophenyl)-3-(4-chlorobutanoyl)thiourea
;
_journal_coeditor_code IS5098
_journal_issue 4
_journal_name_full 'Acta Crystallographica Section E'
_journal_page_first o1267
_journal_paper_doi 10.1107/S160053681201327X
_journal_volume 68
_journal_year 2012
_chemical_formula_iupac 'C11 H12 Br Cl N2 O S'
_chemical_formula_moiety 'C11 H12 Br Cl N2 O S'
_chemical_formula_sum 'C11 H12 Br Cl N2 O S'
_chemical_formula_weight 335.65
_chemical_name_systematic
;
1-(2-Bromophenyl)-3-(4-chlorobutanoyl)thiourea
;
_space_group_IT_number 14
_symmetry_cell_setting monoclinic
_symmetry_space_group_name_Hall '-P 2ybc'
_symmetry_space_group_name_H-M 'P 1 21/c 1'
_atom_sites_solution_hydrogens geom
_atom_sites_solution_primary direct
_atom_sites_solution_secondary difmap
_audit_creation_method SHELXL-97
_cell_angle_alpha 90.00
_cell_angle_beta 107.9550(10)
_cell_angle_gamma 90.00
_cell_formula_units_Z 8
_cell_length_a 14.1384(2)
_cell_length_b 11.19480(10)
_cell_length_c 17.7264(2)
_cell_measurement_reflns_used 9962
_cell_measurement_temperature 100.0(10)
_cell_measurement_theta_max 31.19
_cell_measurement_theta_min 2.42
_cell_volume 2669.03(6)
_computing_cell_refinement 'SAINT (Bruker, 2009)'
_computing_data_collection 'APEX2 (Bruker, 2009)'
_computing_data_reduction 'SAINT (Bruker, 2009)'
_computing_molecular_graphics 'SHELXTL (Sheldrick, 2008)'
_computing_publication_material
;
SHELXTL (Sheldrick, 2008) and PLATON (Spek, 2009)
;
_computing_structure_refinement 'SHELXTL (Sheldrick, 2008)'
_computing_structure_solution 'SHELXTL (Sheldrick, 2008)'
_diffrn_ambient_temperature 100.0(10)
_diffrn_measured_fraction_theta_full 0.998
_diffrn_measured_fraction_theta_max 0.998
_diffrn_measurement_device_type
;
Bruker SMART APEXII CCD area-detector
;
_diffrn_measurement_method '\f and \w scans'
_diffrn_radiation_monochromator graphite
_diffrn_radiation_source 'fine-focus sealed tube'
_diffrn_radiation_type MoK\a
_diffrn_radiation_wavelength 0.71073
_diffrn_reflns_av_R_equivalents 0.0288
_diffrn_reflns_av_sigmaI/netI 0.0367
_diffrn_reflns_limit_h_max 20
_diffrn_reflns_limit_h_min -20
_diffrn_reflns_limit_k_max 15
_diffrn_reflns_limit_k_min -16
_diffrn_reflns_limit_l_max 25
_diffrn_reflns_limit_l_min -25
_diffrn_reflns_number 34224
_diffrn_reflns_theta_full 31.34
_diffrn_reflns_theta_max 31.34
_diffrn_reflns_theta_min 1.51
_diffrn_standards_number 0
_exptl_absorpt_coefficient_mu 3.422
_exptl_absorpt_correction_T_max 0.6964
_exptl_absorpt_correction_T_min 0.3503
_exptl_absorpt_correction_type multi-scan
_exptl_absorpt_process_details '(<i>SADABS</i>; Bruker, 2009)'
_exptl_crystal_colour colourless
_exptl_crystal_density_diffrn 1.671
_exptl_crystal_density_method 'not measured'
_exptl_crystal_description block
_exptl_crystal_F_000 1344
_exptl_crystal_size_max 0.39
_exptl_crystal_size_mid 0.17
_exptl_crystal_size_min 0.11
_refine_diff_density_max 0.643
_refine_diff_density_min -0.481
_refine_ls_extinction_method none
_refine_ls_goodness_of_fit_ref 1.023
_refine_ls_hydrogen_treatment constr
_refine_ls_matrix_type full
_refine_ls_number_parameters 307
_refine_ls_number_reflns 8749
_refine_ls_number_restraints 0
_refine_ls_restrained_S_all 1.023
_refine_ls_R_factor_all 0.0511
_refine_ls_R_factor_gt 0.0306
_refine_ls_shift/su_max 0.002
_refine_ls_shift/su_mean 0.000
_refine_ls_structure_factor_coef Fsqd
_refine_ls_weighting_details 'calc w=1/[\s^2^(Fo^2^)+(0.0274P)^2^+0.9931P] where P=(Fo^2^+2Fc^2^)/3'
_refine_ls_weighting_scheme calc
_refine_ls_wR_factor_gt 0.0615
_refine_ls_wR_factor_ref 0.0672
_reflns_number_gt 6599
_reflns_number_total 8749
_reflns_threshold_expression I>2\s(I)
_cod_data_source_file is5098.cif
_cod_data_source_block I
_cod_original_cell_volume 2669.03(5)
_cod_original_sg_symbol_H-M 'P 21/c'
_cod_database_code 2234291
_cod_database_fobs_code 2234291

loop_
_symmetry_equiv_pos_as_xyz
'x, y, z'
'-x, y+1/2, -z+1/2'
'-x, -y, -z'
'x, -y-1/2, z-1/2'

loop_
_atom_site_type_symbol
_atom_site_label
_atom_site_fract_x
_atom_site_fract_y
_atom_site_fract_z
_atom_site_U_iso_or_equiv
_atom_site_adp_type
_atom_site_calc_flag
_atom_site_refinement_flags
_atom_site_occupancy
_atom_site_symmetry_multiplicity
Br Br1A 1.094519(14) -0.172320(16) 0.342402(11) 0.02211(5) Uani d . 1 1
Cl Cl1A 0.47347(4) 0.16991(5) 0.02259(3) 0.02967(11) Uani d . 1 1
S S1A 1.03184(3) -0.00037(4) 0.16098(2) 0.01644(9) Uani d . 1 1
O O1A 0.79290(8) 0.11587(11) 0.26956(7) 0.0185(3) Uani d . 1 1
N N1A 0.98548(10) 0.07140(12) 0.28866(8) 0.0140(3) Uani d . 1 1
H H1NA 0.9419 0.0984 0.3077 0.017 Uiso d R 1 1
N N2A 0.85365(10) 0.03620(12) 0.17480(8) 0.0139(3) Uani d . 1 1
H H2NA 0.8370 0.0175 0.1262 0.017 Uiso d R 1 1
C C1A 1.12840(13) 0.19682(16) 0.35152(11) 0.0179(4) Uani d . 1 1
H H1AA 1.0881 0.2654 0.3337 0.022 Uiso calc R 1 1
C C2A 1.22766(14) 0.20975(17) 0.39607(11) 0.0216(4) Uani d . 1 1
H H2AA 1.2549 0.2874 0.4092 0.026 Uiso calc R 1 1
C C3A 1.28731(13) 0.11006(18) 0.42148(11) 0.0230(4) Uani d . 1 1
H H3AA 1.3554 0.1196 0.4510 0.028 Uiso calc R 1 1
C C4A 1.24741(13) -0.00344(17) 0.40372(11) 0.0198(4) Uani d . 1 1
H H4AA 1.2881 -0.0719 0.4209 0.024 Uiso calc R 1 1
C C5A 1.14793(13) -0.01648(15) 0.36076(10) 0.0156(3) Uani d . 1 1
C C6A 1.08826(12) 0.08285(16) 0.33317(10) 0.0144(3) Uani d . 1 1
C C7A 0.95520(12) 0.03821(15) 0.21252(10) 0.0135(3) Uani d . 1 1
C C8A 0.77776(12) 0.07468(15) 0.20308(10) 0.0148(3) Uani d . 1 1
C C9A 0.67578(12) 0.05965(17) 0.14407(10) 0.0187(4) Uani d . 1 1
H H9AA 0.6614 -0.0266 0.1349 0.022 Uiso calc R 1 1
H H9AB 0.6750 0.0960 0.0930 0.022 Uiso calc R 1 1
C C10A 0.59501(12) 0.11665(17) 0.17189(10) 0.0181(4) Uani d . 1 1
H H10A 0.5990 0.0843 0.2248 0.022 Uiso calc R 1 1
H H10B 0.6071 0.2038 0.1776 0.022 Uiso calc R 1 1
C C11A 0.49134(13) 0.09517(18) 0.11575(11) 0.0215(4) Uani d . 1 1
H H11A 0.4417 0.1246 0.1403 0.026 Uiso calc R 1 1
H H11B 0.4807 0.0083 0.1064 0.026 Uiso calc R 1 1
Br Br1B 0.616014(14) 0.168367(17) 0.413043(11) 0.02241(5) Uani d . 1 1
Cl Cl1B 1.23151(3) 0.18536(4) 0.70479(3) 0.02501(10) Uani d . 1 1
S S1B 0.76428(3) 0.49774(4) 0.47511(2) 0.01627(9) Uani d . 1 1
O O1B 0.93871(9) 0.18019(11) 0.42755(7) 0.0190(3) Uani d . 1 1
N N1B 0.78048(10) 0.32012(13) 0.38055(8) 0.0152(3) Uani d . 1 1
H H1NB 0.8114 0.2595 0.3726 0.018 Uiso d R 1 1
N N2B 0.91577(10) 0.34933(12) 0.49181(8) 0.0132(3) Uani d . 1 1
H H2NB 0.9403 0.3934 0.5313 0.016 Uiso d R 1 1
C C1B 0.67353(13) 0.43193(17) 0.26902(11) 0.0199(4) Uani d . 1 1
H H1BA 0.7301 0.4736 0.2647 0.024 Uiso calc R 1 1
C C2B 0.58029(13) 0.45596(17) 0.21637(11) 0.0231(4) Uani d . 1 1
H H2BA 0.5731 0.5139 0.1758 0.028 Uiso calc R 1 1
C C3B 0.49745(13) 0.39537(18) 0.22292(11) 0.0227(4) Uani d . 1 1
H H3BA 0.4337 0.4121 0.1867 0.027 Uiso calc R 1 1
C C4B 0.50693(13) 0.31080(17) 0.28186(11) 0.0206(4) Uani d . 1 1
H H4BA 0.4502 0.2700 0.2867 0.025 Uiso calc R 1 1
C C5B 0.60057(13) 0.28675(16) 0.33370(10) 0.0169(3) Uani d . 1 1
C C6B 0.68418(12) 0.34721(15) 0.32795(10) 0.0154(3) Uani d . 1 1
C C7B 0.82121(12) 0.38288(15) 0.44613(10) 0.0125(3) Uani d . 1 1
C C8B 0.97074(12) 0.25286(16) 0.48090(10) 0.0147(3) Uani d . 1 1
C C9B 1.07364(12) 0.24650(16) 0.53928(10) 0.0161(3) Uani d . 1 1
H H9BA 1.0731 0.2844 0.5896 0.019 Uiso calc R 1 1
H H9BB 1.1197 0.2927 0.5182 0.019 Uiso calc R 1 1
C C10B 1.11242(12) 0.11951(16) 0.55635(11) 0.0180(4) Uani d . 1 1
H H10C 1.0698 0.0750 0.5817 0.022 Uiso calc R 1 1
H H10D 1.1082 0.0792 0.5057 0.022 Uiso calc R 1 1
C C11B 1.21905(13) 0.11609(19) 0.61013(11) 0.0227(4) Uani d . 1 1
H H11C 1.2622 0.1582 0.5841 0.027 Uiso calc R 1 1
H H11D 1.2416 0.0320 0.6187 0.027 Uiso calc R 1 1

loop_
_atom_site_aniso_label
_atom_site_aniso_U_11
_atom_site_aniso_U_22
_atom_site_aniso_U_33
_atom_site_aniso_U_12
_atom_site_aniso_U_13
_atom_site_aniso_U_23
Br1A 0.02895(10) 0.01320(9) 0.02297(10) 0.00066(8) 0.00623(8) 0.00138(7)
Cl1A 0.0230(2) 0.0355(3) 0.0255(2) 0.0028(2) 0.00004(19) 0.0106(2)
S1A 0.01481(19) 0.0212(2) 0.01338(19) 0.00319(17) 0.00442(16) 0.00091(17)
O1A 0.0152(6) 0.0234(7) 0.0159(6) 0.0014(5) 0.0035(5) -0.0053(5)
N1A 0.0116(6) 0.0157(7) 0.0147(7) 0.0013(6) 0.0040(5) -0.0016(6)
N2A 0.0133(6) 0.0159(7) 0.0111(6) 0.0008(6) 0.0015(5) -0.0018(5)
C1A 0.0182(8) 0.0184(9) 0.0174(9) -0.0011(7) 0.0056(7) -0.0015(7)
C2A 0.0210(9) 0.0218(9) 0.0205(9) -0.0050(8) 0.0044(7) -0.0039(7)
C3A 0.0147(8) 0.0321(11) 0.0196(9) 0.0008(8) 0.0013(7) -0.0022(8)
C4A 0.0183(8) 0.0232(10) 0.0166(8) 0.0053(8) 0.0032(7) 0.0010(7)
C5A 0.0189(8) 0.0138(8) 0.0141(8) 0.0003(7) 0.0049(7) 0.0002(6)
C6A 0.0128(7) 0.0182(9) 0.0118(8) 0.0009(7) 0.0029(6) 0.0005(6)
C7A 0.0149(8) 0.0111(8) 0.0136(8) 0.0013(6) 0.0030(6) 0.0022(6)
C8A 0.0141(7) 0.0138(8) 0.0157(8) 0.0016(7) 0.0032(6) 0.0002(6)
C9A 0.0135(8) 0.0244(10) 0.0160(8) 0.0015(7) 0.0011(7) -0.0044(7)
C10A 0.0141(8) 0.0233(10) 0.0162(8) -0.0013(7) 0.0036(7) -0.0019(7)
C11A 0.0158(8) 0.0290(10) 0.0193(9) -0.0016(8) 0.0048(7) 0.0014(8)
Br1B 0.02251(9) 0.02434(10) 0.02018(9) -0.00204(8) 0.00630(7) 0.00036(8)
Cl1B 0.0219(2) 0.0316(3) 0.0171(2) 0.00387(19) -0.00056(17) -0.00221(19)
S1B 0.01620(19) 0.0171(2) 0.01410(19) 0.00422(17) 0.00255(16) -0.00142(16)
O1B 0.0156(6) 0.0193(7) 0.0187(6) 0.0034(5) 0.0004(5) -0.0053(5)
N1B 0.0119(6) 0.0161(7) 0.0153(7) 0.0037(6) 0.0009(5) -0.0024(6)
N2B 0.0122(6) 0.0138(7) 0.0118(6) 0.0007(5) 0.0011(5) -0.0022(5)
C1B 0.0158(8) 0.0222(10) 0.0200(9) 0.0011(7) 0.0029(7) 0.0003(7)
C2B 0.0221(9) 0.0233(10) 0.0190(9) 0.0064(8) -0.0008(7) 0.0039(8)
C3B 0.0146(8) 0.0274(11) 0.0214(9) 0.0052(8) -0.0012(7) -0.0041(8)
C4B 0.0139(8) 0.0238(10) 0.0229(9) -0.0001(7) 0.0040(7) -0.0071(8)
C5B 0.0177(8) 0.0173(9) 0.0155(8) 0.0020(7) 0.0051(7) -0.0041(7)
C6B 0.0125(7) 0.0178(9) 0.0137(8) 0.0030(7) 0.0008(6) -0.0044(6)
C7B 0.0126(7) 0.0134(8) 0.0115(7) -0.0008(6) 0.0038(6) 0.0025(6)
C8B 0.0131(7) 0.0156(9) 0.0149(8) 0.0005(7) 0.0034(6) 0.0005(6)
C9B 0.0116(7) 0.0175(9) 0.0171(8) 0.0007(7) 0.0013(6) -0.0010(7)
C10B 0.0156(8) 0.0200(9) 0.0157(8) 0.0030(7) 0.0009(7) -0.0025(7)
C11B 0.0199(9) 0.0292(11) 0.0176(9) 0.0088(8) 0.0040(7) -0.0017(8)

loop_
_atom_type_symbol
_atom_type_description
_atom_type_scat_dispersion_real
_atom_type_scat_dispersion_imag
_atom_type_scat_source
C C 0.0033 0.0016 'International Tables Vol C Tables 4.2.6.8 and 6.1.1.4'
H H 0.0000 0.0000 'International Tables Vol C Tables 4.2.6.8 and 6.1.1.4'
N N 0.0061 0.0033 'International Tables Vol C Tables 4.2.6.8 and 6.1.1.4'
O O 0.0106 0.0060 'International Tables Vol C Tables 4.2.6.8 and 6.1.1.4'
S S 0.1246 0.1234 'International Tables Vol C Tables 4.2.6.8 and 6.1.1.4'
Cl Cl 0.1484 0.1585 'International Tables Vol C Tables 4.2.6.8 and 6.1.1.4'
Br Br -0.2901 2.4595 'International Tables Vol C Tables 4.2.6.8 and 6.1.1.4'

loop_
_geom_angle_atom_site_label_1
_geom_angle_atom_site_label_2
_geom_angle_atom_site_label_3
_geom_angle
C7A N1A C6A 122.48(14)
C7A N1A H1NA 117.2
C6A N1A H1NA 119.3
C7A N2A C8A 128.57(14)
C7A N2A H2NA 114.6
C8A N2A H2NA 116.3
C2A C1A C6A 119.70(17)
C2A C1A H1AA 120.2
C6A C1A H1AA 120.2
C3A C2A C1A 120.46(18)
C3A C2A H2AA 119.8
C1A C2A H2AA 119.8
C4A C3A C2A 119.96(17)
C4A C3A H3AA 120.0
C2A C3A H3AA 120.0
C5A C4A C3A 119.64(17)
C5A C4A H4AA 120.2
C3A C4A H4AA 120.2
C4A C5A C6A 120.81(16)
C4A C5A Br1A 118.44(13)
C6A C5A Br1A 120.73(13)
C5A C6A C1A 119.39(15)
C5A C6A N1A 121.72(15)
C1A C6A N1A 118.85(15)
N1A C7A N2A 116.99(15)
N1A C7A S1A 124.24(13)
N2A C7A S1A 118.77(12)
O1A C8A N2A 122.79(15)
O1A C8A C9A 123.88(15)
N2A C8A C9A 113.33(14)
C8A C9A C10A 112.48(14)
C8A C9A H9AA 109.1
C10A C9A H9AA 109.1
C8A C9A H9AB 109.1
C10A C9A H9AB 109.1
H9AA C9A H9AB 107.8
C11A C10A C9A 113.10(15)
C11A C10A H10A 109.0
C9A C10A H10A 109.0
C11A C10A H10B 109.0
C9A C10A H10B 109.0
H10A C10A H10B 107.8
C10A C11A Cl1A 111.27(13)
C10A C11A H11A 109.4
Cl1A C11A H11A 109.4
C10A C11A H11B 109.4
Cl1A C11A H11B 109.4
H11A C11A H11B 108.0
C7B N1B C6B 121.93(14)
C7B N1B H1NB 117.8
C6B N1B H1NB 120.1
C8B N2B C7B 127.96(14)
C8B N2B H2NB 118.1
C7B N2B H2NB 113.9
C6B C1B C2B 120.03(17)
C6B C1B H1BA 120.0
C2B C1B H1BA 120.0
C1B C2B C3B 120.01(18)
C1B C2B H2BA 120.0
C3B C2B H2BA 120.0
C4B C3B C2B 120.57(16)
C4B C3B H3BA 119.7
C2B C3B H3BA 119.7
C3B C4B C5B 118.91(17)
C3B C4B H4BA 120.5
C5B C4B H4BA 120.5
C4B C5B C6B 121.06(17)
C4B C5B Br1B 119.73(14)
C6B C5B Br1B 119.20(13)
C1B C6B C5B 119.40(15)
C1B C6B N1B 119.93(15)
C5B C6B N1B 120.64(16)
N1B C7B N2B 116.64(15)
N1B C7B S1B 123.60(13)
N2B C7B S1B 119.76(12)
O1B C8B N2B 122.61(15)
O1B C8B C9B 123.30(15)
N2B C8B C9B 114.08(14)
C8B C9B C10B 113.21(14)
C8B C9B H9BA 108.9
C10B C9B H9BA 108.9
C8B C9B H9BB 108.9
C10B C9B H9BB 108.9
H9BA C9B H9BB 107.8
C11B C10B C9B 112.12(15)
C11B C10B H10C 109.2
C9B C10B H10C 109.2
C11B C10B H10D 109.2
C9B C10B H10D 109.2
H10C C10B H10D 107.9
C10B C11B Cl1B 111.50(12)
C10B C11B H11C 109.3
Cl1B C11B H11C 109.3
C10B C11B H11D 109.3
Cl1B C11B H11D 109.3
H11C C11B H11D 108.0

loop_
_geom_bond_atom_site_label_1
_geom_bond_atom_site_label_2
_geom_bond_distance
Br1A C5A 1.8889(17)
Cl1A C11A 1.7983(19)
S1A C7A 1.6751(17)
O1A C8A 1.221(2)
N1A C7A 1.337(2)
N1A C6A 1.430(2)
N1A H1NA 0.8445
N2A C7A 1.385(2)
N2A C8A 1.386(2)
N2A H2NA 0.8465
C1A C2A 1.390(2)
C1A C6A 1.394(2)
C1A H1AA 0.9500
C2A C3A 1.388(3)
C2A H2AA 0.9500
C3A C4A 1.386(3)
C3A H3AA 0.9500
C4A C5A 1.385(2)
C4A H4AA 0.9500
C5A C6A 1.390(2)
C8A C9A 1.507(2)
C9A C10A 1.517(2)
C9A H9AA 0.9900
C9A H9AB 0.9900
C10A C11A 1.516(2)
C10A H10A 0.9900
C10A H10B 0.9900
C11A H11A 0.9900
C11A H11B 0.9900
Br1B C5B 1.8955(18)
Cl1B C11B 1.8071(19)
S1B C7B 1.6792(17)
O1B C8B 1.224(2)
N1B C7B 1.328(2)
N1B C6B 1.426(2)
N1B H1NB 0.8421
N2B C8B 1.379(2)
N2B C7B 1.384(2)
N2B H2NB 0.8391
C1B C6B 1.384(2)
C1B C2B 1.387(2)
C1B H1BA 0.9500
C2B C3B 1.389(3)
C2B H2BA 0.9500
C3B C4B 1.385(3)
C3B H3BA 0.9500
C4B C5B 1.386(2)
C4B H4BA 0.9500
C5B C6B 1.393(2)
C8B C9B 1.505(2)
C9B C10B 1.520(2)
C9B H9BA 0.9900
C9B H9BB 0.9900
C10B C11B 1.516(2)
C10B H10C 0.9900
C10B H10D 0.9900
C11B H11C 0.9900
C11B H11D 0.9900

loop_
_geom_hbond_atom_site_label_D
_geom_hbond_atom_site_label_H
_geom_hbond_atom_site_label_A
_geom_hbond_site_symmetry_A
_geom_hbond_distance_DH
_geom_hbond_distance_HA
_geom_hbond_distance_DA
_geom_hbond_angle_DHA
_geom_hbond_publ_flag
N1A H1NA O1A . 0.84 2.01 2.6847(19) 136 yes
N1B H1NB O1B . 0.84 1.97 2.6464(19) 136 yes
N1A H1NA O1B . 0.84 2.33 2.9976(18) 137 yes
N1B H1NB O1A . 0.84 2.39 3.0566(19) 137 yes
N2A H2NA S1B 4_565 0.85 2.56 3.3931(15) 168 yes
N2B H2NB S1A 4_566 0.84 2.56 3.3928(14) 171 yes
C9B H9BA S1A 4_566 0.99 2.87 3.7237(18) 145 yes
C9B H9BB S1B 3_766 0.99 2.84 3.7248(18) 149 yes

loop_
_geom_torsion_atom_site_label_1
_geom_torsion_atom_site_label_2
_geom_torsion_atom_site_label_3
_geom_torsion_atom_site_label_4
_geom_torsion
C6A C1A C2A C3A 0.9(3)
C1A C2A C3A C4A -1.2(3)
C2A C3A C4A C5A -0.1(3)
C3A C4A C5A C6A 1.9(3)
C3A C4A C5A Br1A -176.78(14)
C4A C5A C6A C1A -2.3(3)
Br1A C5A C6A C1A 176.36(13)
C4A C5A C6A N1A 179.92(16)
Br1A C5A C6A N1A -1.4(2)
C2A C1A C6A C5A 0.9(3)
C2A C1A C6A N1A 178.74(16)
C7A N1A C6A C5A -75.6(2)
C7A N1A C6A C1A 106.65(19)
C6A N1A C7A N2A -176.84(14)
C6A N1A C7A S1A 3.1(2)
C8A N2A C7A N1A 6.6(3)
C8A N2A C7A S1A -173.40(14)
C7A N2A C8A O1A -1.3(3)
C7A N2A C8A C9A 179.18(16)
O1A C8A C9A C10A 7.8(3)
N2A C8A C9A C10A -172.60(15)
C8A C9A C10A C11A -176.15(15)
C9A C10A C11A Cl1A -66.74(19)
C6B C1B C2B C3B 0.3(3)
C1B C2B C3B C4B 0.1(3)
C2B C3B C4B C5B -0.6(3)
C3B C4B C5B C6B 0.9(3)
C3B C4B C5B Br1B -178.30(14)
C2B C1B C6B C5B 0.0(3)
C2B C1B C6B N1B 178.15(16)
C4B C5B C6B C1B -0.6(3)
Br1B C5B C6B C1B 178.63(13)
C4B C5B C6B N1B -178.72(16)
Br1B C5B C6B N1B 0.5(2)
C7B N1B C6B C1B 86.2(2)
C7B N1B C6B C5B -95.7(2)
C6B N1B C7B N2B -178.95(14)
C6B N1B C7B S1B 1.1(2)
C8B N2B C7B N1B -5.2(2)
C8B N2B C7B S1B 174.71(13)
C7B N2B C8B O1B -2.2(3)
C7B N2B C8B C9B 176.77(15)
O1B C8B C9B C10B -30.9(2)
N2B C8B C9B C10B 150.22(15)
C8B C9B C10B C11B 175.45(15)
C9B C10B C11B Cl1B 60.18(19)

loop_
_cod_related_entry_id
_cod_related_entry_database
_cod_related_entry_code
1 ChemSpider 30657612
